data_2022150
loop_
_publ_author_name
'Becerra, Diana'
'Castillo, Juan'
'Insuasty, Braulio'
'Cobo, Justo'
'Glidewell, Christopher'

_publ_section_title
;
 Synthesis of <i>N</i>-substituted
 3-(2-aryl-2-oxoethyl)-3-hydroxyindolin-2-ones and their conversion to
 <i>N</i>-substituted (<i>E</i>)-3-(2-aryl-2-oxoethylidene)indolin-2-ones:
 synthetic sequence, spectroscopic characterization and structures of four
 3-hydroxy compounds and five oxoethylidene products
;
_journal_coeditor_code SK3748
_journal_issue 5
_journal_name_full 'Acta Crystallographica Section C'
_journal_page_first 433
_journal_page_last 445
_journal_paper_doi 10.1107/S2053229620004143
_journal_volume 76
_journal_year 2020
_chemical_formula_iupac 'C25 H24 N2 O3'
_chemical_formula_moiety 'C25 H24 N2 O3'
_chemical_formula_sum 'C25 H24 N2 O3'
_chemical_formula_weight 400.46
_chemical_name_systematic
;
1-Benzyl-3-{2-[4-(dimethylamino)phenyl]-2-oxoethyl}-3-hydroxyindolin-2-one
;
_space_group_crystal_system triclinic
_space_group_IT_number 2
_space_group_name_Hall '-P 1'
_space_group_name_H-M_alt 'P -1'
_atom_sites_solution_hydrogens mixed
_atom_sites_solution_primary difmap
_audit_creation_method SHELXL-2014
_cell_angle_alpha 88.988(3)
_cell_angle_beta 68.422(3)
_cell_angle_gamma 81.352(3)
_cell_formula_units_Z 2
_cell_length_a 9.1028(8)
_cell_length_b 10.6434(9)
_cell_length_c 11.2539(10)
_cell_measurement_reflns_used 4590
_cell_measurement_temperature 100(2)
_cell_measurement_theta_max 27.506
_cell_measurement_theta_min 2.435
_cell_volume 1001.55(15)
_computing_cell_refinement
;
SAINT (Bruker, 2017)
;
_computing_data_collection
;
APEX3 (Bruker, 2018)
;
_computing_data_reduction
;
SAINT (Bruker, 2017)
;
_computing_molecular_graphics
;
PLATON (Spek, 2020)
;
_computing_publication_material
;
SHELXL2014 (Sheldrick, 2015b) and PLATON (Spek, 2020)
;
_computing_structure_refinement
;
SHELXL2014 (Sheldrick, 2015b)
;
_computing_structure_solution
;
SHELXT2014 (Sheldrick, 2015a)
;
_diffrn_ambient_temperature 100(2)
_diffrn_measured_fraction_theta_full 0.998
_diffrn_measured_fraction_theta_max 0.998
_diffrn_measurement_device_type 'Bruker D8 Venture'
_diffrn_measurement_method '\f and \w scans'
_diffrn_radiation_monochromator 'multilayer mirror'
_diffrn_radiation_type MoK\a
_diffrn_radiation_wavelength 0.71073
_diffrn_reflns_av_R_equivalents 0.0374
_diffrn_reflns_av_unetI/netI 0.0198
_diffrn_reflns_limit_h_max 11
_diffrn_reflns_limit_h_min -11
_diffrn_reflns_limit_k_max 13
_diffrn_reflns_limit_k_min -13
_diffrn_reflns_limit_l_max 14
_diffrn_reflns_limit_l_min -14
_diffrn_reflns_number 41110
_diffrn_reflns_theta_full 25.242
_diffrn_reflns_theta_max 27.506
_diffrn_reflns_theta_min 2.435
_diffrn_source 'INCOATEC high brilliance microfocus sealed tube'
_diffrn_standards_decay_% 0
_diffrn_standards_interval_count 0
_diffrn_standards_interval_time 0
_diffrn_standards_number 0
_exptl_absorpt_coefficient_mu 0.088
_exptl_absorpt_correction_T_max 0.986
_exptl_absorpt_correction_T_min 0.946
_exptl_absorpt_correction_type multi-scan
_exptl_absorpt_process_details
;
(SADABS; Bruker, 2016)
;
_exptl_crystal_colour yellow
_exptl_crystal_density_diffrn 1.328
_exptl_crystal_description block
_exptl_crystal_F_000 424
_exptl_crystal_size_max 0.230
_exptl_crystal_size_mid 0.190
_exptl_crystal_size_min 0.160
_refine_diff_density_max 0.303
_refine_diff_density_min -0.224
_refine_ls_extinction_method none
_refine_ls_goodness_of_fit_ref 1.052
_refine_ls_hydrogen_treatment mixed
_refine_ls_matrix_type full
_refine_ls_number_parameters 276
_refine_ls_number_reflns 4590
_refine_ls_number_restraints 0
_refine_ls_restrained_S_all 1.052
_refine_ls_R_factor_all 0.0448
_refine_ls_R_factor_gt 0.0376
_refine_ls_shift/su_max 0.001
_refine_ls_shift/su_mean 0.000
_refine_ls_structure_factor_coef Fsqd
_refine_ls_weighting_details 'w=1/[\s^2^(Fo^2^)+(0.0365P)^2^+0.5570P] where P=(Fo^2^+2Fc^2^)/3'
_refine_ls_weighting_scheme calc
_refine_ls_wR_factor_gt 0.0903
_refine_ls_wR_factor_ref 0.0983
_reflns_number_gt 4033
_reflns_number_total 4590
_reflns_threshold_expression 'I > 2\s(I)'
_cod_data_source_file sk3748sup1.cif
_cod_data_source_block Id
_cod_database_code 2022150
_shelx_space_group_comment
;
The symmetry employed for this shelxl refinement is uniquely defined
by the following loop, which should always be used as a source of
symmetry information in preference to the above space-group names.
They are only intended as comments.
;
_shelx_estimated_absorpt_t_min 0.980
_shelx_estimated_absorpt_t_max 0.986
_shelxl_version_number 2.014

loop_
_space_group_symop_operation_xyz
'x, y, z'
'-x, -y, -z'

loop_
_atom_site_type_symbol
_atom_site_label
_atom_site_fract_x
_atom_site_fract_y
_atom_site_fract_z
_atom_site_U_iso_or_equiv
_atom_site_adp_type
_atom_site_calc_flag
_atom_site_occupancy
_atom_site_disorder_assembly
_atom_site_disorder_group
N N1 0.21923(12) 0.42207(9) 0.80825(9) 0.0170(2) Uani d 1 . .
C C2 0.29276(13) 0.47725(11) 0.69674(11) 0.0170(2) Uani d 1 . .
O O2 0.29201(10) 0.44841(8) 0.59167(8) 0.02181(19) Uani d 1 . .
C C3 0.39277(13) 0.57237(10) 0.72117(10) 0.0158(2) Uani d 1 . .
O O3 0.55634(10) 0.51351(8) 0.66550(8) 0.01902(18) Uani d 1 . .
H H3 0.5876(19) 0.5219(15) 0.5834(17) 0.029 Uiso d 1 . .
C C3A 0.34407(13) 0.57037(10) 0.86439(11) 0.0163(2) Uani d 1 . .
C C4 0.38692(14) 0.63774(11) 0.94672(11) 0.0192(2) Uani d 1 . .
H H4 0.4525 0.7018 0.9161 0.023 Uiso calc 1 . .
C C5 0.33187(15) 0.60992(11) 1.07608(11) 0.0213(2) Uani d 1 . .
H H5 0.3592 0.6559 1.1345 0.026 Uiso calc 1 . .
C C6 0.23729(15) 0.51525(12) 1.11959(11) 0.0216(2) Uani d 1 . .
H H6 0.2023 0.4968 1.2077 0.026 Uiso calc 1 . .
C C7 0.19207(14) 0.44631(11) 1.03756(11) 0.0189(2) Uani d 1 . .
H H7 0.1268 0.3820 1.0677 0.023 Uiso calc 1 . .
C C7A 0.24741(13) 0.47679(10) 0.91005(11) 0.0163(2) Uani d 1 . .
C C1 0.14460(14) 0.30851(11) 0.81849(11) 0.0192(2) Uani d 1 . .
H H1A 0.1233 0.2956 0.7398 0.023 Uiso calc 1 . .
H H1B 0.0409 0.3206 0.8916 0.023 Uiso calc 1 . .
C C11 0.24998(14) 0.19161(11) 0.83744(11) 0.0179(2) Uani d 1 . .
C C12 0.41445(15) 0.17355(12) 0.77052(13) 0.0257(3) Uani d 1 . .
H H12 0.4613 0.2350 0.7123 0.031 Uiso calc 1 . .
C C13 0.51067(16) 0.06643(13) 0.78816(14) 0.0298(3) Uani d 1 . .
H H13 0.6229 0.0553 0.7424 0.036 Uiso calc 1 . .
C C14 0.44390(16) -0.02404(12) 0.87200(14) 0.0273(3) Uani d 1 . .
H H14 0.5101 -0.0970 0.8844 0.033 Uiso calc 1 . .
C C15 0.28005(16) -0.00807(12) 0.93797(13) 0.0273(3) Uani d 1 . .
H H15 0.2335 -0.0708 0.9945 0.033 Uiso calc 1 . .
C C16 0.18366(15) 0.10006(12) 0.92129(12) 0.0229(3) Uani d 1 . .
H H16 0.0715 0.1113 0.9677 0.027 Uiso calc 1 . .
C C31 0.37035(13) 0.70199(11) 0.66464(11) 0.0174(2) Uani d 1 . .
H H31A 0.4385 0.7565 0.6839 0.021 Uiso calc 1 . .
H H31B 0.4079 0.6904 0.5705 0.021 Uiso calc 1 . .
C C32 0.19918(13) 0.77032(11) 0.71393(11) 0.0176(2) Uani d 1 . .
O O32 0.09303(10) 0.71812(8) 0.78944(9) 0.0254(2) Uani d 1 . .
C C321 0.16513(13) 0.89691(11) 0.66678(11) 0.0168(2) Uani d 1 . .
C C322 0.00952(14) 0.96476(11) 0.71684(11) 0.0189(2) Uani d 1 . .
H H322 -0.0700 0.9303 0.7845 0.023 Uiso calc 1 . .
C C323 -0.03118(14) 1.08007(11) 0.67066(11) 0.0195(2) Uani d 1 . .
H H323 -0.1367 1.1251 0.7090 0.023 Uiso calc 1 . .
C C324 0.08214(14) 1.13228(11) 0.56692(11) 0.0185(2) Uani d 1 . .
C C325 0.24047(14) 1.06692(12) 0.52031(12) 0.0215(2) Uani d 1 . .
H H325 0.3210 1.1020 0.4541 0.026 Uiso calc 1 . .
C C326 0.28000(14) 0.95258(11) 0.56964(12) 0.0203(2) Uani d 1 . .
H H326 0.3876 0.9108 0.5369 0.024 Uiso calc 1 . .
N N324 0.03955(13) 1.24116(10) 0.51404(11) 0.0246(2) Uani d 1 . .
C C317 -0.12376(16) 1.30688(12) 0.56315(12) 0.0263(3) Uani d 1 . .
H H37A -0.1955 1.2501 0.5556 0.039 Uiso calc 1 . .
H H37B -0.1324 1.3826 0.5138 0.039 Uiso calc 1 . .
H H37C -0.1539 1.3325 0.6533 0.039 Uiso calc 1 . .
C C318 0.15137(17) 1.28623(13) 0.39880(14) 0.0313(3) Uani d 1 . .
H H38A 0.2369 1.3164 0.4182 0.047 Uiso calc 1 . .
H H38B 0.0953 1.3562 0.3664 0.047 Uiso calc 1 . .
H H38C 0.1975 1.2166 0.3338 0.047 Uiso calc 1 . .

loop_
_atom_site_aniso_label
_atom_site_aniso_U_11
_atom_site_aniso_U_22
_atom_site_aniso_U_33
_atom_site_aniso_U_12
_atom_site_aniso_U_13
_atom_site_aniso_U_23
N1 0.0200(5) 0.0151(4) 0.0163(4) -0.0040(4) -0.0067(4) 0.0023(3)
C2 0.0167(5) 0.0154(5) 0.0175(5) -0.0001(4) -0.0058(4) 0.0023(4)
O2 0.0257(4) 0.0241(4) 0.0167(4) -0.0051(3) -0.0086(3) 0.0017(3)
C3 0.0153(5) 0.0152(5) 0.0159(5) -0.0019(4) -0.0049(4) 0.0030(4)
O3 0.0156(4) 0.0216(4) 0.0171(4) 0.0006(3) -0.0044(3) 0.0035(3)
C3A 0.0163(5) 0.0146(5) 0.0167(5) -0.0007(4) -0.0052(4) 0.0027(4)
C4 0.0206(5) 0.0153(5) 0.0214(6) -0.0021(4) -0.0079(4) 0.0020(4)
C5 0.0254(6) 0.0195(6) 0.0196(6) -0.0007(5) -0.0100(5) -0.0016(4)
C6 0.0245(6) 0.0220(6) 0.0153(5) -0.0003(5) -0.0053(4) 0.0021(4)
C7 0.0193(5) 0.0168(5) 0.0181(5) -0.0022(4) -0.0043(4) 0.0035(4)
C7A 0.0165(5) 0.0143(5) 0.0167(5) -0.0003(4) -0.0054(4) 0.0003(4)
C1 0.0196(5) 0.0166(5) 0.0228(6) -0.0056(4) -0.0084(4) 0.0021(4)
C11 0.0199(5) 0.0158(5) 0.0184(5) -0.0037(4) -0.0069(4) -0.0011(4)
C12 0.0216(6) 0.0202(6) 0.0303(6) -0.0046(5) -0.0037(5) 0.0037(5)
C13 0.0196(6) 0.0226(6) 0.0418(8) -0.0010(5) -0.0058(5) -0.0002(5)
C14 0.0281(6) 0.0176(6) 0.0372(7) 0.0004(5) -0.0146(6) -0.0005(5)
C15 0.0306(7) 0.0201(6) 0.0294(7) -0.0050(5) -0.0089(5) 0.0064(5)
C16 0.0213(6) 0.0201(6) 0.0241(6) -0.0040(5) -0.0044(5) 0.0028(5)
C31 0.0169(5) 0.0158(5) 0.0184(5) -0.0026(4) -0.0054(4) 0.0054(4)
C32 0.0179(5) 0.0174(5) 0.0171(5) -0.0031(4) -0.0059(4) 0.0029(4)
O32 0.0188(4) 0.0231(4) 0.0301(5) -0.0040(3) -0.0042(4) 0.0113(4)
C321 0.0180(5) 0.0157(5) 0.0174(5) -0.0024(4) -0.0073(4) 0.0019(4)
C322 0.0183(5) 0.0194(5) 0.0179(5) -0.0029(4) -0.0053(4) 0.0020(4)
C323 0.0175(5) 0.0183(5) 0.0219(6) 0.0000(4) -0.0074(4) -0.0004(4)
C324 0.0218(6) 0.0144(5) 0.0229(6) -0.0038(4) -0.0123(5) 0.0020(4)
C325 0.0193(6) 0.0203(6) 0.0253(6) -0.0061(4) -0.0078(5) 0.0071(5)
C326 0.0164(5) 0.0190(6) 0.0245(6) -0.0027(4) -0.0067(5) 0.0049(4)
N324 0.0242(5) 0.0192(5) 0.0320(6) -0.0024(4) -0.0129(5) 0.0090(4)
C317 0.0317(7) 0.0204(6) 0.0256(6) 0.0068(5) -0.0133(5) -0.0012(5)
C318 0.0283(7) 0.0256(6) 0.0418(8) -0.0073(5) -0.0146(6) 0.0182(6)

loop_
_atom_type_symbol
_atom_type_description
_atom_type_scat_dispersion_real
_atom_type_scat_dispersion_imag
_atom_type_scat_source
C C 0.0033 0.0016 'International Tables Vol C Tables 4.2.6.8 and 6.1.1.4'
H H 0.0000 0.0000 'International Tables Vol C Tables 4.2.6.8 and 6.1.1.4'
N N 0.0061 0.0033 'International Tables Vol C Tables 4.2.6.8 and 6.1.1.4'
O O 0.0106 0.0060 'International Tables Vol C Tables 4.2.6.8 and 6.1.1.4'

loop_
_geom_angle_atom_site_label_1
_geom_angle_atom_site_label_2
_geom_angle_atom_site_label_3
_geom_angle_site_symmetry_1
_geom_angle_site_symmetry_3
_geom_angle
_geom_angle_publ_flag
C2 N1 C7A . . 110.74(9) ?
C2 N1 C1 . . 124.55(10) ?
C7A N1 C1 . . 123.96(9) ?
O2 C2 N1 . . 125.72(11) ?
O2 C2 C3 . . 125.43(10) ?
N1 C2 C3 . . 108.56(9) ?
O3 C3 C3A . . 107.60(9) ?
O3 C3 C31 . . 110.11(9) ?
C3A C3 C31 . . 116.70(9) ?
O3 C3 C2 . . 106.14(9) ?
C3A C3 C2 . . 101.64(9) ?
C31 C3 C2 . . 113.83(9) ?
C3 O3 H3 . . 107.7(11) ?
C4 C3A C7A . . 120.36(10) ?
C4 C3A C3 . . 130.79(10) ?
C7A C3A C3 . . 108.74(10) ?
C3A C4 C5 . . 118.61(11) ?
C3A C4 H4 . . 120.7 ?
C5 C4 H4 . . 120.7 ?
C6 C5 C4 . . 120.23(11) ?
C6 C5 H5 . . 119.9 ?
C4 C5 H5 . . 119.9 ?
C5 C6 C7 . . 121.94(11) ?
C5 C6 H6 . . 119.0 ?
C7 C6 H6 . . 119.0 ?
C7A C7 C6 . . 116.47(11) ?
C7A C7 H7 . . 121.8 ?
C6 C7 H7 . . 121.8 ?
C7 C7A C3A . . 122.39(11) ?
C7 C7A N1 . . 127.76(10) ?
C3A C7A N1 . . 109.85(10) ?
N1 C1 C11 . . 111.53(9) ?
N1 C1 H1A . . 109.3 ?
C11 C1 H1A . . 109.3 ?
N1 C1 H1B . . 109.3 ?
C11 C1 H1B . . 109.3 ?
H1A C1 H1B . . 108.0 ?
C16 C11 C12 . . 118.86(11) ?
C16 C11 C1 . . 120.49(10) ?
C12 C11 C1 . . 120.65(11) ?
C13 C12 C11 . . 120.51(12) ?
C13 C12 H12 . . 119.7 ?
C11 C12 H12 . . 119.7 ?
C14 C13 C12 . . 120.30(12) ?
C14 C13 H13 . . 119.8 ?
C12 C13 H13 . . 119.8 ?
C13 C14 C15 . . 119.77(12) ?
C13 C14 H14 . . 120.1 ?
C15 C14 H14 . . 120.1 ?
C14 C15 C16 . . 119.93(12) ?
C14 C15 H15 . . 120.0 ?
C16 C15 H15 . . 120.0 ?
C11 C16 C15 . . 120.61(12) ?
C11 C16 H16 . . 119.7 ?
C15 C16 H16 . . 119.7 ?
C32 C31 C3 . . 114.25(9) ?
C32 C31 H31A . . 108.7 ?
C3 C31 H31A . . 108.7 ?
C32 C31 H31B . . 108.7 ?
C3 C31 H31B . . 108.7 ?
H31A C31 H31B . . 107.6 ?
O32 C32 C321 . . 121.87(10) ?
O32 C32 C31 . . 119.58(10) ?
C321 C32 C31 . . 118.54(10) ?
C326 C321 C322 . . 117.41(10) ?
C326 C321 C32 . . 123.18(10) ?
C322 C321 C32 . . 119.37(10) ?
C323 C322 C321 . . 121.76(11) ?
C323 C322 H322 . . 119.1 ?
C321 C322 H322 . . 119.1 ?
C322 C323 C324 . . 120.82(11) ?
C322 C323 H323 . . 119.6 ?
C324 C323 H323 . . 119.6 ?
N324 C324 C325 . . 121.51(11) ?
N324 C324 C323 . . 121.16(11) ?
C325 C324 C323 . . 117.33(10) ?
C326 C325 C324 . . 120.91(11) ?
C326 C325 H325 . . 119.5 ?
C324 C325 H325 . . 119.5 ?
C325 C326 C321 . . 121.55(11) ?
C325 C326 H326 . . 119.2 ?
C321 C326 H326 . . 119.2 ?
C324 N324 C317 . . 120.70(11) ?
C324 N324 C318 . . 120.84(11) ?
C317 N324 C318 . . 118.10(10) ?
N324 C317 H37A . . 109.5 ?
N324 C317 H37B . . 109.5 ?
H37A C317 H37B . . 109.5 ?
N324 C317 H37C . . 109.5 ?
H37A C317 H37C . . 109.5 ?
H37B C317 H37C . . 109.5 ?
N324 C318 H38A . . 109.5 ?
N324 C318 H38B . . 109.5 ?
H38A C318 H38B . . 109.5 ?
N324 C318 H38C . . 109.5 ?
H38A C318 H38C . . 109.5 ?
H38B C318 H38C . . 109.5 ?

loop_
_geom_bond_atom_site_label_1
_geom_bond_atom_site_label_2
_geom_bond_site_symmetry_2
_geom_bond_distance
_geom_bond_publ_flag
N1 C2 . 1.3572(14) ?
N1 C7A . 1.4149(14) ?
N1 C1 . 1.4561(14) ?
C2 O2 . 1.2296(14) ?
C2 C3 . 1.5494(16) ?
C3 O3 . 1.4315(13) ?
C3 C3A . 1.5070(15) ?
C3 C31 . 1.5262(15) ?
O3 H3 . 0.868(17) ?
C3A C4 . 1.3777(16) ?
C3A C7A . 1.3939(15) ?
C4 C5 . 1.3968(16) ?
C4 H4 . 0.9500 ?
C5 C6 . 1.3892(17) ?
C5 H5 . 0.9500 ?
C6 C7 . 1.3980(17) ?
C6 H6 . 0.9500 ?
C7 C7A . 1.3853(16) ?
C7 H7 . 0.9500 ?
C1 C11 . 1.5152(16) ?
C1 H1A . 0.9900 ?
C1 H1B . 0.9900 ?
C11 C16 . 1.3892(16) ?
C11 C12 . 1.3909(17) ?
C12 C13 . 1.3878(18) ?
C12 H12 . 0.9500 ?
C13 C14 . 1.3817(19) ?
C13 H13 . 0.9500 ?
C14 C15 . 1.3850(19) ?
C14 H14 . 0.9500 ?
C15 C16 . 1.3926(18) ?
C15 H15 . 0.9500 ?
C16 H16 . 0.9500 ?
C31 C32 . 1.5173(15) ?
C31 H31A . 0.9900 ?
C31 H31B . 0.9900 ?
C32 O32 . 1.2269(14) ?
C32 C321 . 1.4708(15) ?
C321 C326 . 1.4008(16) ?
C321 C322 . 1.4018(16) ?
C322 C323 . 1.3770(16) ?
C322 H322 . 0.9500 ?
C323 C324 . 1.4140(16) ?
C323 H323 . 0.9500 ?
C324 N324 . 1.3629(15) ?
C324 C325 . 1.4113(16) ?
C325 C326 . 1.3820(16) ?
C325 H325 . 0.9500 ?
C326 H326 . 0.9500 ?
N324 C317 . 1.4496(16) ?
N324 C318 . 1.4498(17) ?
C317 H37A . 0.9800 ?
C317 H37B . 0.9800 ?
C317 H37C . 0.9800 ?
C318 H38A . 0.9800 ?
C318 H38B . 0.9800 ?
C318 H38C . 0.9800 ?

loop_
_geom_hbond_atom_site_label_D
_geom_hbond_atom_site_label_H
_geom_hbond_atom_site_label_A
_geom_hbond_site_symmetry_A
_geom_hbond_distance_DH
_geom_hbond_distance_HA
_geom_hbond_distance_DA
_geom_hbond_angle_DHA
_geom_hbond_publ_flag
O3 H3 O2 2_666 0.868(18) 1.918(18) 2.7630(12) 164.2(18) no
C7 H7 O32 2_567 0.95 2.44 3.3343(16) 157 no
C1 H1B Cg1 2_567 0.99 2.96 3.8375(14) 149 no

loop_
_geom_torsion_atom_site_label_1
_geom_torsion_atom_site_label_2
_geom_torsion_atom_site_label_3
_geom_torsion_atom_site_label_4
_geom_torsion_site_symmetry_1
_geom_torsion_site_symmetry_2
_geom_torsion_site_symmetry_3
_geom_torsion_site_symmetry_4
_geom_torsion
_geom_torsion_publ_flag
C7A N1 C2 O2 . . . . 178.77(11) ?
C1 N1 C2 O2 . . . . 8.34(18) ?
C7A N1 C2 C3 . . . . 4.82(12) ?
C1 N1 C2 C3 . . . . -165.60(10) ?
O2 C2 C3 O3 . . . . -68.32(13) ?
N1 C2 C3 O3 . . . . 105.65(10) ?
O2 C2 C3 C3A . . . . 179.29(11) ?
N1 C2 C3 C3A . . . . -6.74(11) ?
O2 C2 C3 C31 . . . . 52.96(15) ?
N1 C2 C3 C31 . . . . -133.07(10) ?
O3 C3 C3A C4 . . . . 70.98(15) ?
C31 C3 C3A C4 . . . . -53.30(16) ?
C2 C3 C3A C4 . . . . -177.73(12) ?
O3 C3 C3A C7A . . . . -104.95(10) ?
C31 C3 C3A C7A . . . . 130.76(10) ?
C2 C3 C3A C7A . . . . 6.33(11) ?
C7A C3A C4 C5 . . . . 0.17(17) ?
C3 C3A C4 C5 . . . . -175.37(11) ?
C3A C4 C5 C6 . . . . 0.64(17) ?
C4 C5 C6 C7 . . . . -0.94(18) ?
C5 C6 C7 C7A . . . . 0.39(17) ?
C6 C7 C7A C3A . . . . 0.44(17) ?
C6 C7 C7A N1 . . . . -179.93(11) ?
C4 C3A C7A C7 . . . . -0.73(17) ?
C3 C3A C7A C7 . . . . 175.70(10) ?
C4 C3A C7A N1 . . . . 179.59(10) ?
C3 C3A C7A N1 . . . . -3.98(12) ?
C2 N1 C7A C7 . . . . 179.72(11) ?
C1 N1 C7A C7 . . . . -9.79(18) ?
C2 N1 C7A C3A . . . . -0.62(13) ?
C1 N1 C7A C3A . . . . 169.87(10) ?
C2 N1 C1 C11 . . . . 102.05(12) ?
C7A N1 C1 C11 . . . . -67.14(14) ?
N1 C1 C11 C16 . . . . 140.20(11) ?
N1 C1 C11 C12 . . . . -40.32(15) ?
C16 C11 C12 C13 . . . . -0.57(19) ?
C1 C11 C12 C13 . . . . 179.94(12) ?
C11 C12 C13 C14 . . . . 0.4(2) ?
C12 C13 C14 C15 . . . . 0.5(2) ?
C13 C14 C15 C16 . . . . -1.1(2) ?
C12 C11 C16 C15 . . . . -0.11(19) ?
C1 C11 C16 C15 . . . . 179.38(11) ?
C14 C15 C16 C11 . . . . 1.0(2) ?
O3 C3 C31 C32 . . . . 177.82(9) ?
C3A C3 C31 C32 . . . . -59.18(13) ?
C2 C3 C31 C32 . . . . 58.79(13) ?
C3 C31 C32 O32 . . . . -2.32(16) ?
C3 C31 C32 C321 . . . . 179.12(10) ?
O32 C32 C321 C326 . . . . -172.29(12) ?
C31 C32 C321 C326 . . . . 6.24(17) ?
O32 C32 C321 C322 . . . . 5.26(17) ?
C31 C32 C321 C322 . . . . -176.22(10) ?
C326 C321 C322 C323 . . . . 1.74(17) ?
C32 C321 C322 C323 . . . . -175.94(11) ?
C321 C322 C323 C324 . . . . 2.42(18) ?
C322 C323 C324 N324 . . . . 174.68(11) ?
C322 C323 C324 C325 . . . . -5.10(17) ?
N324 C324 C325 C326 . . . . -176.04(12) ?
C323 C324 C325 C326 . . . . 3.74(17) ?
C324 C325 C326 C321 . . . . 0.35(19) ?
C322 C321 C326 C325 . . . . -3.12(18) ?
C32 C321 C326 C325 . . . . 174.46(11) ?
C325 C324 N324 C317 . . . . 179.93(11) ?
C323 C324 N324 C317 . . . . 0.16(18) ?
C325 C324 N324 C318 . . . . 6.91(18) ?
C323 C324 N324 C318 . . . . -172.87(12) ?

_cod_database_fobs_code 2022150
